data_7127117
loop_
_publ_author_name
'Li, Yan'
'Cheng, Xiu-Fen'
'Fei, Fan'
'Wu, Tian-Rui'
'Bian, Kang-Jie'
'Zhou, Xin'
'Wang, Xi-Sheng'

_publ_section_title
;
 Palladium(II)-catalyzed asymmetric C-H carbonylation to diverse
 isoquinoline derivatives bearing all-carbon quaternary stereocenters.
;
_journal_issue 78
_journal_name_full 'Chemical communications (Cambridge, England)'
_journal_page_first 11605
_journal_page_last 11608
_journal_paper_doi 10.1039/d0cc05219a
_journal_volume 56
_journal_year 2020
_chemical_absolute_configuration ad
_chemical_formula_sum 'C17 H15 N O3'
_chemical_formula_weight 281.30
_space_group_crystal_system orthorhombic
_space_group_IT_number 19
_space_group_name_Hall 'P 2ac 2ab'
_space_group_name_H-M_alt 'P 21 21 21'
_atom_sites_solution_hydrogens geom
_audit_creation_method SHELXL-2013
_audit_update_record
;
2020-05-27 deposited with the CCDC.	2020-08-25 downloaded from the CCDC.
;
_cell_angle_alpha 90
_cell_angle_beta 90
_cell_angle_gamma 90
_cell_formula_units_Z 4
_cell_length_a 8.53180(10)
_cell_length_b 9.34100(10)
_cell_length_c 18.0021(2)
_cell_measurement_reflns_used 3817
_cell_measurement_temperature 292(2)
_cell_measurement_theta_max 71.1520
_cell_measurement_theta_min 4.8970
_cell_volume 1434.69(3)
_computing_cell_refinement 'CrysAlisPro (Rigaku OD, 2015)'
_computing_data_collection 'CrysAlisPro (Rigaku OD, 2015)'
_computing_data_reduction 'CrysAlisPro (Rigaku OD, 2015)'
_computing_molecular_graphics 'Ortep-3 (L. J. Farrugia, 2001)'
_computing_publication_material SHELXL-97
_computing_structure_refinement 'SHELXL-97 (Sheldrick, 1997)'
_computing_structure_solution 'SHELXS-97 (Sheldrick, 1997)'
_diffrn_ambient_temperature 292(2)
_diffrn_detector_area_resol_mean 5.2169
_diffrn_measured_fraction_theta_full 0.997
_diffrn_measured_fraction_theta_max 0.980
_diffrn_measurement_device_type 'SuperNova, Dual, Cu at zero, AtlasS2'
_diffrn_measurement_method '\w scans'
_diffrn_radiation_type CuK\a
_diffrn_radiation_wavelength 1.54184
_diffrn_reflns_av_R_equivalents 0.0185
_diffrn_reflns_av_unetI/netI 0.0227
_diffrn_reflns_Laue_measured_fraction_full 0.997
_diffrn_reflns_Laue_measured_fraction_max 0.980
_diffrn_reflns_limit_h_max 10
_diffrn_reflns_limit_h_min -6
_diffrn_reflns_limit_k_max 10
_diffrn_reflns_limit_k_min -11
_diffrn_reflns_limit_l_max 21
_diffrn_reflns_limit_l_min -16
_diffrn_reflns_number 4843
_diffrn_reflns_point_group_measured_fraction_full 0.994
_diffrn_reflns_point_group_measured_fraction_max 0.964
_diffrn_reflns_theta_full 67.684
_diffrn_reflns_theta_max 71.260
_diffrn_reflns_theta_min 4.913
_diffrn_source 'micro-focus sealed X-ray tube'
_exptl_absorpt_coefficient_mu 0.731
_exptl_absorpt_correction_T_max 1.00000
_exptl_absorpt_correction_T_min 0.39040
_exptl_absorpt_correction_type multi-scan
_exptl_absorpt_process_details
;
CrysAlisPro 1.171.38.46 (Rigaku Oxford Diffraction, 2015)
Empirical absorption correction using spherical harmonics,
 implemented in SCALE3 ABSPACK scaling algorithm.
;
_exptl_crystal_colour colorless
_exptl_crystal_density_diffrn 1.302
_exptl_crystal_description block
_exptl_crystal_F_000 592
_exptl_crystal_size_max 0.240
_exptl_crystal_size_mid 0.220
_exptl_crystal_size_min 0.210
_refine_diff_density_max 0.137
_refine_diff_density_min -0.143
_refine_diff_density_rms 0.038
_refine_ls_abs_structure_details
;
 Flack x determined using 1054 quotients [(I+)-(I-)]/[(I+)+(I-)]
 (Parsons and Flack (2004), Acta Cryst. A60, s61).
;
_refine_ls_abs_structure_Flack 0.01(10)
_refine_ls_extinction_coef 0.0268(17)
_refine_ls_extinction_expression Fc^*^=kFc[1+0.001xFc^2^\l^3^/sin(2\q)]^-1/4^
_refine_ls_extinction_method SHELXL
_refine_ls_goodness_of_fit_ref 1.076
_refine_ls_hydrogen_treatment constr
_refine_ls_matrix_type full
_refine_ls_number_parameters 193
_refine_ls_number_reflns 2688
_refine_ls_number_restraints 0
_refine_ls_restrained_S_all 1.076
_refine_ls_R_factor_all 0.0366
_refine_ls_R_factor_gt 0.0356
_refine_ls_shift/su_max 0.000
_refine_ls_shift/su_mean 0.000
_refine_ls_structure_factor_coef Fsqd
_refine_ls_weighting_details 'w=1/[\s^2^(Fo^2^)+(0.0505P)^2^+0.1206P] where P=(Fo^2^+2Fc^2^)/3'
_refine_ls_weighting_scheme calc
_refine_ls_wR_factor_gt 0.0916
_refine_ls_wR_factor_ref 0.0929
_reflns_Friedel_coverage 0.692
_reflns_Friedel_fraction_full 0.990
_reflns_Friedel_fraction_max 0.942
_reflns_number_gt 2622
_reflns_number_total 2688
_reflns_threshold_expression 'I > 2\s(I)'
_cod_data_source_file d0cc05219a2.cif
_cod_data_source_block shelxl
_cod_depositor_comments 'Adding full bibliography for 7127117--7127120.cif.'
_cod_database_code 7127117
_shelx_space_group_comment
;
The symmetry employed for this shelxl refinement is uniquely defined
by the following loop, which should always be used as a source of
symmetry information in preference to the above space-group names.
They are only intended as comments.
;
_shelx_estimated_absorpt_t_min 0.844
_shelx_estimated_absorpt_t_max 0.862
_shelxl_version_number 2013-4

loop_
_space_group_symop_operation_xyz
'x, y, z'
'-x+1/2, -y, z+1/2'
'-x, y+1/2, -z+1/2'
'x+1/2, -y+1/2, -z'

loop_
_atom_site_label
_atom_site_type_symbol
_atom_site_fract_x
_atom_site_fract_y
_atom_site_fract_z
_atom_site_U_iso_or_equiv
_atom_site_adp_type
_atom_site_occupancy
_atom_site_site_symmetry_order
_atom_site_calc_flag
_atom_site_refinement_flags_posn
_atom_site_refinement_flags_adp
_atom_site_refinement_flags_occupancy
_atom_site_disorder_assembly
_atom_site_disorder_group
O3 O -0.04151(19) 0.78901(16) 0.62237(10) 0.0691(5) Uani 1 1 d . . . . .
O1 O 0.1280(2) 0.6518(2) 0.71970(8) 0.0776(6) Uani 1 1 d . . . . .
N1 N 0.0431(2) 0.66848(18) 0.60173(9) 0.0516(4) Uani 1 1 d . . . . .
O2 O -0.0755(3) 0.6811(2) 0.48994(11) 0.0876(6) Uani 1 1 d . . . . .
C10 C 0.3734(2) 0.47203(19) 0.66561(10) 0.0431(4) Uani 1 1 d . . . . .
C5 C 0.1248(2) 0.6005(2) 0.65852(10) 0.0479(4) Uani 1 1 d . . . . .
C4 C 0.2021(2) 0.4568(2) 0.64045(10) 0.0434(4) Uani 1 1 d . . . . .
C2 C 0.1097(2) 0.4934(2) 0.50762(10) 0.0505(4) Uani 1 1 d . . . . .
C15 C 0.4696(3) 0.5644(2) 0.62700(12) 0.0569(5) Uani 1 1 d . . . . .
H15 H 0.4307 0.6138 0.5861 0.068 Uiso 1 1 calc R U . . .
C1 C 0.0175(3) 0.6199(2) 0.52972(12) 0.0563(5) Uani 1 1 d . . . . .
C3 C 0.1961(2) 0.4162(2) 0.55879(10) 0.0459(4) Uani 1 1 d . . . . .
C11 C 0.4330(3) 0.3990(3) 0.72612(12) 0.0601(5) Uani 1 1 d . . . . .
H11 H 0.3694 0.3369 0.7529 0.072 Uiso 1 1 calc R U . . .
C6 C 0.1058(3) 0.4519(3) 0.43282(12) 0.0707(7) Uani 1 1 d . . . . .
H6 H 0.0493 0.5058 0.3986 0.085 Uiso 1 1 calc R U . . .
C12 C 0.5888(3) 0.4188(3) 0.74677(16) 0.0774(8) Uani 1 1 d . . . . .
H12 H 0.6291 0.3684 0.7870 0.093 Uiso 1 1 calc R U . . .
C16 C 0.1095(3) 0.3445(3) 0.68512(13) 0.0638(6) Uani 1 1 d . . . . .
H16A H 0.1561 0.2519 0.6782 0.096 Uiso 1 1 calc R U . . .
H16B H 0.0029 0.3426 0.6682 0.096 Uiso 1 1 calc R U . . .
H16C H 0.1119 0.3691 0.7369 0.096 Uiso 1 1 calc R U . . .
C13 C 0.6828(3) 0.5110(3) 0.70879(16) 0.0783(8) Uani 1 1 d . . . . .
H13 H 0.7863 0.5244 0.7235 0.094 Uiso 1 1 calc R U . . .
C14 C 0.6250(3) 0.5840(3) 0.64885(17) 0.0740(7) Uani 1 1 d . . . . .
H14 H 0.6892 0.6467 0.6227 0.089 Uiso 1 1 calc R U . . .
C9 C 0.2740(3) 0.2938(3) 0.53425(15) 0.0680(6) Uani 1 1 d . . . . .
H9 H 0.3311 0.2389 0.5678 0.082 Uiso 1 1 calc R U . . .
C17 C 0.0434(4) 0.9164(3) 0.60392(18) 0.0792(8) Uani 1 1 d . . . . .
H17A H 0.0504 0.9252 0.5509 0.119 Uiso 1 1 calc R U . . .
H17B H 0.1469 0.9112 0.6246 0.119 Uiso 1 1 calc R U . . .
H17C H -0.0102 0.9982 0.6239 0.119 Uiso 1 1 calc R U . . .
C8 C 0.2673(3) 0.2534(3) 0.46082(17) 0.0833(9) Uani 1 1 d . . . . .
H8 H 0.3195 0.1712 0.4454 0.100 Uiso 1 1 calc R U . . .
C7 C 0.1848(3) 0.3325(4) 0.40999(15) 0.0867(9) Uani 1 1 d . . . . .
H7 H 0.1826 0.3052 0.3603 0.104 Uiso 1 1 calc R U . . .

loop_
_atom_site_aniso_label
_atom_site_aniso_U_11
_atom_site_aniso_U_22
_atom_site_aniso_U_33
_atom_site_aniso_U_23
_atom_site_aniso_U_13
_atom_site_aniso_U_12
O3 0.0585(8) 0.0513(8) 0.0973(12) -0.0025(8) 0.0005(8) 0.0151(7)
O1 0.0788(10) 0.1002(13) 0.0539(8) -0.0237(9) -0.0051(8) 0.0334(10)
N1 0.0517(8) 0.0456(8) 0.0575(9) 0.0011(7) -0.0019(8) 0.0086(7)
O2 0.1036(14) 0.0754(11) 0.0840(11) 0.0201(10) -0.0380(11) 0.0102(11)
C10 0.0422(8) 0.0438(9) 0.0433(8) -0.0027(7) 0.0006(7) 0.0044(8)
C5 0.0416(9) 0.0569(11) 0.0451(9) -0.0016(8) 0.0007(8) 0.0043(9)
C4 0.0406(8) 0.0479(10) 0.0417(9) 0.0051(7) 0.0018(7) 0.0002(7)
C2 0.0526(9) 0.0562(11) 0.0428(9) 0.0022(8) -0.0004(8) -0.0125(9)
C15 0.0488(10) 0.0600(12) 0.0620(11) 0.0033(10) 0.0049(9) -0.0038(9)
C1 0.0619(12) 0.0524(11) 0.0547(10) 0.0142(9) -0.0118(9) -0.0065(9)
C3 0.0397(8) 0.0520(10) 0.0462(9) -0.0017(8) 0.0018(7) -0.0041(8)
C11 0.0616(12) 0.0645(13) 0.0543(11) 0.0039(10) -0.0096(10) 0.0072(10)
C6 0.0750(14) 0.0928(18) 0.0444(10) -0.0014(11) -0.0057(10) -0.0218(14)
C12 0.0659(15) 0.0949(19) 0.0712(14) -0.0146(14) -0.0243(12) 0.0241(14)
C16 0.0571(11) 0.0716(14) 0.0628(12) 0.0153(11) 0.0075(10) -0.0130(11)
C13 0.0440(10) 0.100(2) 0.0906(18) -0.0451(16) -0.0121(11) 0.0109(12)
C14 0.0496(11) 0.0799(16) 0.0924(18) -0.0215(14) 0.0111(12) -0.0141(12)
C9 0.0565(12) 0.0718(14) 0.0757(15) -0.0210(12) -0.0028(11) 0.0094(11)
C17 0.0857(17) 0.0470(11) 0.105(2) -0.0005(12) -0.0174(16) 0.0031(12)
C8 0.0651(14) 0.097(2) 0.0875(18) -0.0446(17) 0.0066(14) 0.0020(15)
C7 0.0775(16) 0.123(2) 0.0598(14) -0.0397(16) 0.0075(13) -0.0240(18)

loop_
_atom_type_symbol
_atom_type_description
_atom_type_scat_dispersion_real
_atom_type_scat_dispersion_imag
_atom_type_scat_source
C C 0.0181 0.0091 'International Tables Vol C Tables 4.2.6.8 and 6.1.1.4'
H H 0.0000 0.0000 'International Tables Vol C Tables 4.2.6.8 and 6.1.1.4'
O O 0.0492 0.0322 'International Tables Vol C Tables 4.2.6.8 and 6.1.1.4'
N N 0.0311 0.0180 'International Tables Vol C Tables 4.2.6.8 and 6.1.1.4'

loop_
_geom_angle_atom_site_label_1
_geom_angle_atom_site_label_2
_geom_angle_atom_site_label_3
_geom_angle
_geom_angle_site_symmetry_1
_geom_angle_site_symmetry_3
_geom_angle_publ_flag
N1 O3 C17 110.40(18) . . ?
O3 N1 C5 115.75(16) . . ?
O3 N1 C1 115.61(17) . . ?
C5 N1 C1 127.94(17) . . ?
C15 C10 C11 119.14(19) . . ?
C15 C10 C4 118.40(17) . . ?
C11 C10 C4 122.45(18) . . ?
O1 C5 N1 120.22(19) . . ?
O1 C5 C4 122.31(18) . . ?
N1 C5 C4 117.41(16) . . ?
C3 C4 C5 114.22(15) . . ?
C3 C4 C10 109.89(14) . . ?
C5 C4 C10 105.44(15) . . ?
C3 C4 C16 108.54(17) . . ?
C5 C4 C16 105.37(15) . . ?
C10 C4 C16 113.40(16) . . ?
C3 C2 C6 120.6(2) . . ?
C3 C2 C1 121.54(17) . . ?
C6 C2 C1 117.9(2) . . ?
C10 C15 C14 120.4(2) . . ?
C10 C15 H15 119.8 . . ?
C14 C15 H15 119.8 . . ?
O2 C1 N1 120.0(2) . . ?
O2 C1 C2 124.6(2) . . ?
N1 C1 C2 115.40(17) . . ?
C2 C3 C9 118.09(19) . . ?
C2 C3 C4 122.14(18) . . ?
C9 C3 C4 119.71(18) . . ?
C10 C11 C12 119.7(2) . . ?
C10 C11 H11 120.1 . . ?
C12 C11 H11 120.1 . . ?
C7 C6 C2 120.2(3) . . ?
C7 C6 H6 119.9 . . ?
C2 C6 H6 119.9 . . ?
C13 C12 C11 120.8(2) . . ?
C13 C12 H12 119.6 . . ?
C11 C12 H12 119.6 . . ?
C4 C16 H16A 109.5 . . ?
C4 C16 H16B 109.5 . . ?
H16A C16 H16B 109.5 . . ?
C4 C16 H16C 109.5 . . ?
H16A C16 H16C 109.5 . . ?
H16B C16 H16C 109.5 . . ?
C12 C13 C14 119.9(2) . . ?
C12 C13 H13 120.0 . . ?
C14 C13 H13 120.0 . . ?
C13 C14 C15 120.0(3) . . ?
C13 C14 H14 120.0 . . ?
C15 C14 H14 120.0 . . ?
C8 C9 C3 120.6(3) . . ?
C8 C9 H9 119.7 . . ?
C3 C9 H9 119.7 . . ?
O3 C17 H17A 109.5 . . ?
O3 C17 H17B 109.5 . . ?
H17A C17 H17B 109.5 . . ?
O3 C17 H17C 109.5 . . ?
H17A C17 H17C 109.5 . . ?
H17B C17 H17C 109.5 . . ?
C7 C8 C9 121.0(3) . . ?
C7 C8 H8 119.5 . . ?
C9 C8 H8 119.5 . . ?
C6 C7 C8 119.5(2) . . ?
C6 C7 H7 120.2 . . ?
C8 C7 H7 120.2 . . ?

loop_
_geom_bond_atom_site_label_1
_geom_bond_atom_site_label_2
_geom_bond_distance
_geom_bond_site_symmetry_2
_geom_bond_publ_flag
O3 N1 1.388(2) . ?
O3 C17 1.432(3) . ?
O1 C5 1.201(2) . ?
N1 C5 1.391(3) . ?
N1 C1 1.391(3) . ?
O2 C1 1.212(3) . ?
C10 C15 1.379(3) . ?
C10 C11 1.382(3) . ?
C10 C4 1.537(2) . ?
C5 C4 1.530(3) . ?
C4 C3 1.519(3) . ?
C4 C16 1.540(3) . ?
C2 C3 1.383(3) . ?
C2 C6 1.402(3) . ?
C2 C1 1.474(3) . ?
C15 C14 1.394(3) . ?
C15 H15 0.9300 . ?
C3 C9 1.394(3) . ?
C11 C12 1.392(3) . ?
C11 H11 0.9300 . ?
C6 C7 1.366(5) . ?
C6 H6 0.9300 . ?
C12 C13 1.361(5) . ?
C12 H12 0.9300 . ?
C16 H16A 0.9600 . ?
C16 H16B 0.9600 . ?
C16 H16C 0.9600 . ?
C13 C14 1.369(4) . ?
C13 H13 0.9300 . ?
C14 H14 0.9300 . ?
C9 C8 1.376(3) . ?
C9 H9 0.9300 . ?
C17 H17A 0.9600 . ?
C17 H17B 0.9600 . ?
C17 H17C 0.9600 . ?
C8 C7 1.371(5) . ?
C8 H8 0.9300 . ?
C7 H7 0.9300 . ?

loop_
_geom_torsion_atom_site_label_1
_geom_torsion_atom_site_label_2
_geom_torsion_atom_site_label_3
_geom_torsion_atom_site_label_4
_geom_torsion
_geom_torsion_site_symmetry_1
_geom_torsion_site_symmetry_2
_geom_torsion_site_symmetry_3
_geom_torsion_site_symmetry_4
_geom_torsion_publ_flag
C17 O3 N1 C5 99.9(2) . . . . ?
C17 O3 N1 C1 -88.9(2) . . . . ?
O3 N1 C5 O1 -5.0(3) . . . . ?
C1 N1 C5 O1 -174.9(2) . . . . ?
O3 N1 C5 C4 172.29(15) . . . . ?
C1 N1 C5 C4 2.4(3) . . . . ?
O1 C5 C4 C3 -175.4(2) . . . . ?
N1 C5 C4 C3 7.4(2) . . . . ?
O1 C5 C4 C10 -54.6(2) . . . . ?
N1 C5 C4 C10 128.12(17) . . . . ?
O1 C5 C4 C16 65.6(2) . . . . ?
N1 C5 C4 C16 -111.7(2) . . . . ?
C15 C10 C4 C3 55.1(2) . . . . ?
C11 C10 C4 C3 -126.2(2) . . . . ?
C15 C10 C4 C5 -68.5(2) . . . . ?
C11 C10 C4 C5 110.2(2) . . . . ?
C15 C10 C4 C16 176.76(19) . . . . ?
C11 C10 C4 C16 -4.6(3) . . . . ?
C11 C10 C15 C14 -0.2(3) . . . . ?
C4 C10 C15 C14 178.6(2) . . . . ?
O3 N1 C1 O2 -1.0(3) . . . . ?
C5 N1 C1 O2 169.0(2) . . . . ?
O3 N1 C1 C2 178.95(17) . . . . ?
C5 N1 C1 C2 -11.1(3) . . . . ?
C3 C2 C1 O2 -170.3(2) . . . . ?
C6 C2 C1 O2 8.8(3) . . . . ?
C3 C2 C1 N1 9.8(3) . . . . ?
C6 C2 C1 N1 -171.1(2) . . . . ?
C6 C2 C3 C9 -2.2(3) . . . . ?
C1 C2 C3 C9 176.88(19) . . . . ?
C6 C2 C3 C4 -179.39(19) . . . . ?
C1 C2 C3 C4 -0.3(3) . . . . ?
C5 C4 C3 C2 -8.3(3) . . . . ?
C10 C4 C3 C2 -126.53(19) . . . . ?
C16 C4 C3 C2 108.9(2) . . . . ?
C5 C4 C3 C9 174.59(19) . . . . ?
C10 C4 C3 C9 56.3(2) . . . . ?
C16 C4 C3 C9 -68.2(2) . . . . ?
C15 C10 C11 C12 -0.5(3) . . . . ?
C4 C10 C11 C12 -179.1(2) . . . . ?
C3 C2 C6 C7 1.4(3) . . . . ?
C1 C2 C6 C7 -177.7(2) . . . . ?
C10 C11 C12 C13 1.0(4) . . . . ?
C11 C12 C13 C14 -0.9(4) . . . . ?
C12 C13 C14 C15 0.3(4) . . . . ?
C10 C15 C14 C13 0.2(4) . . . . ?
C2 C3 C9 C8 1.4(3) . . . . ?
C4 C3 C9 C8 178.6(2) . . . . ?
C3 C9 C8 C7 0.3(4) . . . . ?
C2 C6 C7 C8 0.3(4) . . . . ?
C9 C8 C7 C6 -1.1(5) . . . . ?
